data_2226712
loop_
_publ_author_name
'Arunkashi, H. K.'
'Jeyaseelan, S.'
'Vepuri, Suresh Babu'
'Revanasiddappa, H. D.'
'Devarajegowda, H. C.'

_publ_section_title
;
 Bis[<i>N</i>,<i>N</i>-dimethyl-1-(10<i>H</i>-pyrido[3,2-<i>b</i>][1,4]benzothiazin-10-yl)propan-2-aminium]
 tetrakis(thiocyanato-\k<i>N</i>)cobaltate(II)
;
_journal_coeditor_code WM2356
_journal_issue 7
_journal_name_full 'Acta Crystallographica Section E'
_journal_page_first m772
_journal_page_last m773
_journal_paper_doi 10.1107/S1600536810021367
_journal_volume 66
_journal_year 2010
_chemical_formula_iupac '(C16 H20 N3 S)2 [Co (N C S)4]'
_chemical_formula_moiety '2(C16 H20 N3 S +), C4 Co N4 S4 2-'
_chemical_formula_sum 'C36 H40 Co N10 S6'
_chemical_formula_weight 864.07
_chemical_melting_point 453
_chemical_name_systematic
;
Bis[<i>N</i>,<i>N</i>-dimethyl-1-(10<i>H</i>-pyrido[3,2-
<i>b</i>][1,4]benzothiazin-10-yl)propan-2-aminium]
tetrakis(thiocyanato-\k<i>N</i>)cobaltate(II)
;
_space_group_IT_number 15
_symmetry_cell_setting monoclinic
_symmetry_space_group_name_Hall '-C 2yc'
_symmetry_space_group_name_H-M 'C 1 2/c 1'
_atom_sites_solution_hydrogens geom
_atom_sites_solution_primary direct
_atom_sites_solution_secondary difmap
_audit_creation_method SHELXL-97
_cell_angle_alpha 90.00
_cell_angle_beta 98.5570(10)
_cell_angle_gamma 90.00
_cell_formula_units_Z 4
_cell_length_a 25.2420(4)
_cell_length_b 11.4357(2)
_cell_length_c 14.5939(2)
_cell_measurement_reflns_used 6498
_cell_measurement_temperature 295(2)
_cell_measurement_theta_max 30.76
_cell_measurement_theta_min 1.63
_cell_volume 4165.78(11)
_computing_cell_refinement 'SAINT (Bruker, 2008)'
_computing_data_collection 'APEX2 (Bruker, 2008)'
_computing_data_reduction 'SAINT (Bruker, 2008)'
_computing_molecular_graphics 'ORTEP-3 (Farrugia, 1997)'
_computing_publication_material 'SHELXL97 (Sheldrick, 2008)'
_computing_structure_refinement 'SHELXL97 (Sheldrick, 2008)'
_computing_structure_solution 'SHELXS97 (Sheldrick, 2008)'
_diffrn_ambient_temperature 295(2)
_diffrn_measured_fraction_theta_full 1.000
_diffrn_measured_fraction_theta_max 1.000
_diffrn_measurement_device_type 'Bruker APEXII CCD area-detector'
_diffrn_measurement_method '\w and \f scans'
_diffrn_radiation_monochromator graphite
_diffrn_radiation_source 'fine-focus sealed tube'
_diffrn_radiation_type MoK\a
_diffrn_radiation_wavelength 0.71073
_diffrn_reflns_av_R_equivalents 0.0319
_diffrn_reflns_av_sigmaI/netI 0.0181
_diffrn_reflns_limit_h_max 36
_diffrn_reflns_limit_h_min -36
_diffrn_reflns_limit_k_max 16
_diffrn_reflns_limit_k_min -16
_diffrn_reflns_limit_l_max 20
_diffrn_reflns_limit_l_min -20
_diffrn_reflns_number 48347
_diffrn_reflns_reduction_process
;
;
_diffrn_reflns_theta_full 30.76
_diffrn_reflns_theta_max 30.76
_diffrn_reflns_theta_min 1.63
_diffrn_standards_number 0
_exptl_absorpt_coefficient_mu 0.753
_exptl_absorpt_correction_T_max 0.9151
_exptl_absorpt_correction_T_min 0.8519
_exptl_absorpt_correction_type psi-scan
_exptl_absorpt_process_details '(SADABS; Sheldrick, 2004)'
_exptl_crystal_colour Green
_exptl_crystal_density_diffrn 1.378
_exptl_crystal_density_method 'not measured'
_exptl_crystal_description Plate
_exptl_crystal_F_000 1796
_exptl_crystal_size_max 0.22
_exptl_crystal_size_mid 0.15
_exptl_crystal_size_min 0.12
_refine_diff_density_max 0.297
_refine_diff_density_min -0.371
_refine_ls_extinction_method none
_refine_ls_goodness_of_fit_ref 1.007
_refine_ls_hydrogen_treatment constr
_refine_ls_matrix_type full
_refine_ls_number_parameters 243
_refine_ls_number_reflns 6498
_refine_ls_number_restraints 0
_refine_ls_restrained_S_all 1.007
_refine_ls_R_factor_all 0.0611
_refine_ls_R_factor_gt 0.0383
_refine_ls_shift/su_max 0.000
_refine_ls_shift/su_mean 0.000
_refine_ls_structure_factor_coef Fsqd
_refine_ls_weighting_details 'calc w=1/[\s^2^(Fo^2^)+(0.0516P)^2^+2.3179P] where P=(Fo^2^+2Fc^2^)/3'
_refine_ls_weighting_scheme calc
_refine_ls_wR_factor_gt 0.0996
_refine_ls_wR_factor_ref 0.1143
_reflns_number_gt 4566
_reflns_number_total 6498
_reflns_threshold_expression I>2\s(I)
_cod_data_source_file wm2356.cif
_cod_data_source_block I
_cod_original_sg_symbol_H-M 'C 2/c'
_cod_database_code 2226712
_cod_database_fobs_code 2226712

loop_
_symmetry_equiv_pos_as_xyz
'x, y, z'
'-x, y, -z+1/2'
'x+1/2, y+1/2, z'
'-x+1/2, y+1/2, -z+1/2'
'-x, -y, -z'
'x, -y, z-1/2'
'-x+1/2, -y+1/2, -z'
'x+1/2, -y+1/2, z-1/2'

loop_
_atom_site_type_symbol
_atom_site_label
_atom_site_fract_x
_atom_site_fract_y
_atom_site_fract_z
_atom_site_U_iso_or_equiv
_atom_site_adp_type
_atom_site_calc_flag
_atom_site_refinement_flags
_atom_site_occupancy
_atom_site_disorder_assembly
_atom_site_disorder_group
Co Co1 0.0000 0.18800(3) 0.2500 0.05395(11) Uani d S 1 . .
S S1 0.169598(17) 0.36282(5) 0.31347(4) 0.06906(15) Uani d . 1 . .
S S2 0.09133(3) 0.39599(6) 0.04513(5) 0.0913(2) Uani d . 1 . .
S S3 -0.09097(2) -0.11877(5) 0.08464(4) 0.06810(15) Uani d . 1 . .
N N1 0.30192(5) 0.17216(12) 0.37667(10) 0.0479(3) Uani d . 1 . .
N N2 0.29026(5) 0.36667(11) 0.33141(9) 0.0428(3) Uani d . 1 . .
N N3 0.40850(5) 0.23282(13) 0.40260(9) 0.0503(3) Uani d . 1 . .
H H3A 0.3781 0.1888 0.3953 0.060 Uiso calc R 1 . .
N N4 0.04020(8) 0.28147(18) 0.17318(14) 0.0771(5) Uani d . 1 . .
N N5 -0.04823(6) 0.08326(15) 0.17017(11) 0.0595(4) Uani d . 1 . .
C C2 0.28169(8) 0.06803(16) 0.39813(13) 0.0589(4) Uani d . 1 . .
H H2 0.3049 0.0049 0.4101 0.071 Uiso calc R 1 . .
C C3 0.22864(9) 0.05145(18) 0.40307(14) 0.0663(5) Uani d . 1 . .
H H3 0.2161 -0.0205 0.4204 0.080 Uiso calc R 1 . .
C C4 0.19412(7) 0.14419(19) 0.38174(14) 0.0621(5) Uani d . 1 . .
H H4 0.1578 0.1352 0.3848 0.074 Uiso calc R 1 . .
C C5 0.21316(6) 0.24990(16) 0.35591(11) 0.0487(4) Uani d . 1 . .
C C6 0.26864(5) 0.26126(14) 0.35550(10) 0.0413(3) Uani d . 1 . .
C C7 0.21115(6) 0.48282(17) 0.34832(11) 0.0506(4) Uani d . 1 . .
C C8 0.18804(8) 0.5880(2) 0.36902(13) 0.0653(5) Uani d . 1 . .
H H8 0.1513 0.5917 0.3700 0.078 Uiso calc R 1 . .
C C9 0.21887(10) 0.6863(2) 0.38804(14) 0.0729(6) Uani d . 1 . .
H H9 0.2030 0.7567 0.4007 0.087 Uiso calc R 1 . .
C C10 0.27306(10) 0.68031(18) 0.38826(14) 0.0693(5) Uani d . 1 . .
H H10 0.2939 0.7472 0.4000 0.083 Uiso calc R 1 . .
C C11 0.29708(8) 0.57504(16) 0.37113(12) 0.0562(4) Uani d . 1 . .
H H11 0.3341 0.5715 0.3736 0.067 Uiso calc R 1 . .
C C12 0.26658(6) 0.47499(14) 0.35030(10) 0.0443(3) Uani d . 1 . .
C C13 0.34445(6) 0.36661(15) 0.30759(10) 0.0440(3) Uani d . 1 . .
H H13A 0.3491 0.4375 0.2732 0.053 Uiso calc R 1 . .
H H13B 0.3476 0.3011 0.2666 0.053 Uiso calc R 1 . .
C C14 0.39047(6) 0.35898(15) 0.38957(11) 0.0459(3) Uani d . 1 . .
H H14 0.3763 0.3831 0.4456 0.055 Uiso calc R 1 . .
C C15 0.43718(7) 0.4390(2) 0.37864(16) 0.0689(5) Uani d . 1 . .
H H15A 0.4659 0.4254 0.4285 0.103 Uiso calc R 1 . .
H H15B 0.4258 0.5190 0.3799 0.103 Uiso calc R 1 . .
H H15C 0.4494 0.4230 0.3206 0.103 Uiso calc R 1 . .
C C16 0.43609(9) 0.2099(2) 0.49819(14) 0.0752(6) Uani d . 1 . .
H H16A 0.4490 0.1308 0.5024 0.113 Uiso calc R 1 . .
H H16B 0.4114 0.2211 0.5414 0.113 Uiso calc R 1 . .
H H16C 0.4657 0.2628 0.5125 0.113 Uiso calc R 1 . .
C C17 0.44122(9) 0.1896(2) 0.33280(17) 0.0764(6) Uani d . 1 . .
H H17A 0.4771 0.2191 0.3474 0.115 Uiso calc R 1 . .
H H17B 0.4258 0.2162 0.2723 0.115 Uiso calc R 1 . .
H H17C 0.4419 0.1057 0.3337 0.115 Uiso calc R 1 . .
C C18 0.06195(8) 0.32922(17) 0.12044(15) 0.0622(5) Uani d . 1 . .
C C19 -0.06629(6) -0.00127(16) 0.13474(12) 0.0492(4) Uani d . 1 . .

loop_
_atom_site_aniso_label
_atom_site_aniso_U_11
_atom_site_aniso_U_22
_atom_site_aniso_U_33
_atom_site_aniso_U_12
_atom_site_aniso_U_13
_atom_site_aniso_U_23
Co1 0.04465(17) 0.0540(2) 0.0604(2) 0.000 -0.00135(13) 0.000
S1 0.03187(19) 0.0899(4) 0.0813(3) 0.0035(2) -0.00519(19) 0.0002(3)
S2 0.0961(5) 0.0837(4) 0.0981(5) -0.0315(4) 0.0272(4) 0.0016(3)
S3 0.0596(3) 0.0733(3) 0.0717(3) -0.0168(2) 0.0107(2) -0.0148(2)
N1 0.0407(6) 0.0498(7) 0.0536(7) -0.0035(5) 0.0078(5) 0.0019(6)
N2 0.0304(5) 0.0487(7) 0.0503(7) -0.0008(5) 0.0087(5) 0.0030(6)
N3 0.0354(6) 0.0617(8) 0.0528(7) 0.0017(6) 0.0038(5) -0.0058(6)
N4 0.0690(11) 0.0815(12) 0.0766(11) -0.0245(9) -0.0027(9) 0.0100(10)
N5 0.0439(7) 0.0615(9) 0.0701(9) -0.0001(7) -0.0014(6) -0.0029(8)
C2 0.0628(10) 0.0498(9) 0.0644(10) -0.0054(8) 0.0108(8) 0.0037(8)
C3 0.0728(12) 0.0586(11) 0.0709(12) -0.0233(10) 0.0218(10) -0.0009(9)
C4 0.0458(8) 0.0757(12) 0.0674(11) -0.0228(9) 0.0172(8) -0.0099(10)
C5 0.0332(6) 0.0644(10) 0.0484(8) -0.0073(7) 0.0055(6) -0.0045(7)
C6 0.0326(6) 0.0525(8) 0.0389(7) -0.0047(6) 0.0054(5) -0.0021(6)
C7 0.0433(7) 0.0657(10) 0.0418(7) 0.0115(7) 0.0031(6) 0.0061(7)
C8 0.0597(10) 0.0838(14) 0.0521(9) 0.0296(10) 0.0071(8) 0.0072(9)
C9 0.0941(16) 0.0655(13) 0.0572(11) 0.0290(12) 0.0056(10) 0.0009(9)
C10 0.0937(16) 0.0514(10) 0.0614(11) 0.0053(10) 0.0066(10) 0.0023(9)
C11 0.0585(10) 0.0530(10) 0.0565(9) -0.0007(8) 0.0066(8) 0.0047(8)
C12 0.0431(7) 0.0520(9) 0.0375(7) 0.0056(6) 0.0046(5) 0.0057(6)
C13 0.0340(6) 0.0550(9) 0.0448(7) -0.0025(6) 0.0115(5) 0.0029(6)
C14 0.0322(6) 0.0567(9) 0.0495(8) -0.0044(6) 0.0085(6) -0.0045(7)
C15 0.0421(8) 0.0783(13) 0.0871(14) -0.0189(9) 0.0116(9) -0.0023(11)
C16 0.0714(13) 0.0858(15) 0.0613(11) 0.0179(11) -0.0133(10) -0.0035(10)
C17 0.0584(11) 0.0925(16) 0.0811(14) 0.0187(11) 0.0194(10) -0.0162(12)
C18 0.0510(9) 0.0556(10) 0.0757(12) -0.0121(8) -0.0049(9) -0.0033(9)
C19 0.0310(6) 0.0614(10) 0.0546(9) 0.0033(6) 0.0048(6) 0.0030(8)

loop_
_atom_type_symbol
_atom_type_description
_atom_type_scat_dispersion_real
_atom_type_scat_dispersion_imag
_atom_type_scat_source
C C 0.0033 0.0016 'International Tables Vol C Tables 4.2.6.8 and 6.1.1.4'
H H 0.0000 0.0000 'International Tables Vol C Tables 4.2.6.8 and 6.1.1.4'
N N 0.0061 0.0033 'International Tables Vol C Tables 4.2.6.8 and 6.1.1.4'
S S 0.1246 0.1234 'International Tables Vol C Tables 4.2.6.8 and 6.1.1.4'
Co Co 0.3494 0.9721 'International Tables Vol C Tables 4.2.6.8 and 6.1.1.4'

loop_
_geom_angle_atom_site_label_1
_geom_angle_atom_site_label_2
_geom_angle_atom_site_label_3
_geom_angle_site_symmetry_1
_geom_angle_site_symmetry_3
_geom_angle
_geom_angle_publ_flag
N4 Co1 N4 2 . 113.17(13) y
N4 Co1 N5 2 . 110.33(8) ?
N4 Co1 N5 . . 108.95(7) y
N4 Co1 N5 2 2 108.95(7) ?
N4 Co1 N5 . 2 110.33(8) y
N5 Co1 N5 . 2 104.78(9) y
C5 S1 C7 . . 99.06(7) ?
C6 N1 C2 . . 118.85(14) ?
C6 N2 C12 . . 121.00(12) ?
C6 N2 C13 . . 118.47(12) ?
C12 N2 C13 . . 118.87(13) ?
C16 N3 C17 . . 110.70(16) ?
C16 N3 C14 . . 112.07(14) ?
C17 N3 C14 . . 114.63(15) ?
C16 N3 H3A . . 106.3 ?
C17 N3 H3A . . 106.3 ?
C14 N3 H3A . . 106.3 ?
C18 N4 Co1 . . 172.97(18) ?
C19 N5 Co1 . . 160.60(14) ?
N1 C2 C3 . . 122.85(19) ?
N1 C2 H2 . . 118.6 ?
C3 C2 H2 . . 118.6 ?
C2 C3 C4 . . 118.25(18) ?
C2 C3 H3 . . 120.9 ?
C4 C3 H3 . . 120.9 ?
C5 C4 C3 . . 120.25(16) ?
C5 C4 H4 . . 119.9 ?
C3 C4 H4 . . 119.9 ?
C4 C5 C6 . . 118.11(17) ?
C4 C5 S1 . . 121.32(13) ?
C6 C5 S1 . . 120.26(13) ?
N1 C6 N2 . . 117.76(12) ?
N1 C6 C5 . . 121.59(15) ?
N2 C6 C5 . . 120.64(14) ?
C8 C7 C12 . . 120.16(18) ?
C8 C7 S1 . . 119.17(14) ?
C12 C7 S1 . . 120.58(13) ?
C9 C8 C7 . . 120.63(19) ?
C9 C8 H8 . . 119.7 ?
C7 C8 H8 . . 119.7 ?
C10 C9 C8 . . 119.72(19) ?
C10 C9 H9 . . 120.1 ?
C8 C9 H9 . . 120.1 ?
C9 C10 C11 . . 120.4(2) ?
C9 C10 H10 . . 119.8 ?
C11 C10 H10 . . 119.8 ?
C10 C11 C12 . . 120.80(19) ?
C10 C11 H11 . . 119.6 ?
C12 C11 H11 . . 119.6 ?
C11 C12 C7 . . 118.22(16) ?
C11 C12 N2 . . 121.74(14) ?
C7 C12 N2 . . 120.05(15) ?
N2 C13 C14 . . 116.08(12) ?
N2 C13 H13A . . 108.3 ?
C14 C13 H13A . . 108.3 ?
N2 C13 H13B . . 108.3 ?
C14 C13 H13B . . 108.3 ?
H13A C13 H13B . . 107.4 ?
N3 C14 C15 . . 111.28(14) ?
N3 C14 C13 . . 109.19(13) ?
C15 C14 C13 . . 113.05(14) ?
N3 C14 H14 . . 107.7 ?
C15 C14 H14 . . 107.7 ?
C13 C14 H14 . . 107.7 ?
C14 C15 H15A . . 109.5 ?
C14 C15 H15B . . 109.5 ?
H15A C15 H15B . . 109.5 ?
C14 C15 H15C . . 109.5 ?
H15A C15 H15C . . 109.5 ?
H15B C15 H15C . . 109.5 ?
N3 C16 H16A . . 109.5 ?
N3 C16 H16B . . 109.5 ?
H16A C16 H16B . . 109.5 ?
N3 C16 H16C . . 109.5 ?
H16A C16 H16C . . 109.5 ?
H16B C16 H16C . . 109.5 ?
N3 C17 H17A . . 109.5 ?
N3 C17 H17B . . 109.5 ?
H17A C17 H17B . . 109.5 ?
N3 C17 H17C . . 109.5 ?
H17A C17 H17C . . 109.5 ?
H17B C17 H17C . . 109.5 ?
N4 C18 S2 . . 178.86(19) ?
N5 C19 S3 . . 179.38(17) ?

loop_
_geom_bond_atom_site_label_1
_geom_bond_atom_site_label_2
_geom_bond_site_symmetry_2
_geom_bond_distance
_geom_bond_publ_flag
Co1 N4 2 1.9411(19) ?
Co1 N4 . 1.9411(19) y
Co1 N5 . 1.9626(16) y
Co1 N5 2 1.9626(16) ?
S1 C5 . 1.7485(18) ?
S1 C7 . 1.756(2) ?
S2 C18 . 1.607(2) ?
S3 C19 . 1.6102(19) ?
N1 C6 . 1.328(2) ?
N1 C2 . 1.351(2) ?
N2 C6 . 1.390(2) ?
N2 C12 . 1.420(2) ?
N2 C13 . 1.4608(18) ?
N3 C16 . 1.487(2) ?
N3 C17 . 1.488(2) ?
N3 C14 . 1.516(2) ?
N3 H3A . 0.9100 ?
N4 C18 . 1.148(3) ?
N5 C19 . 1.157(2) ?
C2 C3 . 1.365(3) ?
C2 H2 . 0.9300 ?
C3 C4 . 1.378(3) ?
C3 H3 . 0.9300 ?
C4 C5 . 1.374(3) ?
C4 H4 . 0.9300 ?
C5 C6 . 1.4073(19) ?
C7 C8 . 1.389(3) ?
C7 C12 . 1.398(2) ?
C8 C9 . 1.372(3) ?
C8 H8 . 0.9300 ?
C9 C10 . 1.369(3) ?
C9 H9 . 0.9300 ?
C10 C11 . 1.387(3) ?
C10 H10 . 0.9300 ?
C11 C12 . 1.387(2) ?
C11 H11 . 0.9300 ?
C13 C14 . 1.541(2) ?
C13 H13A . 0.9700 ?
C13 H13B . 0.9700 ?
C14 C15 . 1.519(2) ?
C14 H14 . 0.9800 ?
C15 H15A . 0.9600 ?
C15 H15B . 0.9600 ?
C15 H15C . 0.9600 ?
C16 H16A . 0.9600 ?
C16 H16B . 0.9600 ?
C16 H16C . 0.9600 ?
C17 H17A . 0.9600 ?
C17 H17B . 0.9600 ?
C17 H17C . 0.9600 ?

loop_
_geom_hbond_atom_site_label_D
_geom_hbond_atom_site_label_H
_geom_hbond_atom_site_label_A
_geom_hbond_site_symmetry_A
_geom_hbond_distance_DH
_geom_hbond_distance_HA
_geom_hbond_distance_DA
_geom_hbond_angle_DHA
_geom_hbond_publ_flag
N3 H3A N1 . 0.91 1.9100 2.7494(18) 152.00 yes

loop_
_geom_torsion_atom_site_label_1
_geom_torsion_atom_site_label_2
_geom_torsion_atom_site_label_3
_geom_torsion_atom_site_label_4
_geom_torsion_site_symmetry_1
_geom_torsion_site_symmetry_2
_geom_torsion_site_symmetry_3
_geom_torsion_site_symmetry_4
_geom_torsion
_geom_torsion_publ_flag
N4 Co1 N5 C19 2 . . . -126.5(5) ?
N4 Co1 N5 C19 . . . . 108.7(5) ?
N5 Co1 N5 C19 2 . . . -9.4(4) ?
C6 N1 C2 C3 . . . . -3.0(3) ?
N1 C2 C3 C4 . . . . 2.5(3) ?
C2 C3 C4 C5 . . . . 0.3(3) ?
C3 C4 C5 C6 . . . . -2.4(3) ?
C3 C4 C5 S1 . . . . 171.23(15) ?
C7 S1 C5 C4 . . . . 151.93(15) ?
C7 S1 C5 C6 . . . . -34.59(15) ?
C2 N1 C6 N2 . . . . -178.41(15) ?
C2 N1 C6 C5 . . . . 0.7(2) ?
C12 N2 C6 N1 . . . . -149.64(14) ?
C13 N2 C6 N1 . . . . 15.5(2) ?
C12 N2 C6 C5 . . . . 31.2(2) ?
C13 N2 C6 C5 . . . . -163.65(14) ?
C4 C5 C6 N1 . . . . 1.9(2) ?
S1 C5 C6 N1 . . . . -171.75(12) ?
C4 C5 C6 N2 . . . . -178.98(15) ?
S1 C5 C6 N2 . . . . 7.3(2) ?
C5 S1 C7 C8 . . . . -150.12(14) ?
C5 S1 C7 C12 . . . . 33.45(14) ?
C12 C7 C8 C9 . . . . 2.6(3) ?
S1 C7 C8 C9 . . . . -173.88(15) ?
C7 C8 C9 C10 . . . . -1.2(3) ?
C8 C9 C10 C11 . . . . -1.2(3) ?
C9 C10 C11 C12 . . . . 2.3(3) ?
C10 C11 C12 C7 . . . . -0.9(3) ?
C10 C11 C12 N2 . . . . 179.22(16) ?
C8 C7 C12 C11 . . . . -1.5(2) ?
S1 C7 C12 C11 . . . . 174.88(12) ?
C8 C7 C12 N2 . . . . 178.41(14) ?
S1 C7 C12 N2 . . . . -5.2(2) ?
C6 N2 C12 C11 . . . . 147.52(15) ?
C13 N2 C12 C11 . . . . -17.5(2) ?
C6 N2 C12 C7 . . . . -32.4(2) ?
C13 N2 C12 C7 . . . . 162.56(14) ?
C6 N2 C13 C14 . . . . -77.11(18) ?
C12 N2 C13 C14 . . . . 88.31(17) ?
C16 N3 C14 C15 . . . . 77.02(19) ?
C17 N3 C14 C15 . . . . -50.2(2) ?
C16 N3 C14 C13 . . . . -157.49(15) ?
C17 N3 C14 C13 . . . . 75.24(17) ?
N2 C13 C14 N3 . . . . 96.79(16) ?
N2 C13 C14 C15 . . . . -138.75(16) ?
